data_4338470
loop_
_publ_author_name
'Hilbert, Jessica'
'N\"ather, Christian'
'Bensch, Wolfgang'

_publ_section_title
;
 Influence of the Synthesis Parameters onto Nucleation and Crystallization
 of Five New Tin-Sulfur Containing Compounds.
;
_journal_issue 11
_journal_name_full 'Inorganic chemistry'
_journal_page_first 5619
_journal_page_last 5630
_journal_paper_doi 10.1021/ic500369m
_journal_volume 53
_journal_year 2014
_chemical_formula_moiety 'Mn2C48H32N8, Sn2S6, C12H8N2'
_chemical_formula_sum 'C60 H40 Mn2 N10 S6 Sn2'
_chemical_formula_weight 1440.64
_chemical_name_common '[Mn(phen)2]2Sn2S6_phen'
_chemical_name_systematic
; 
 [Mn(C12H8N2)2]2Sn2S6_C12H8N2 
;
_space_group_IT_number 2
_symmetry_cell_setting triclinic
_symmetry_space_group_name_Hall '-P 1'
_symmetry_space_group_name_H-M 'P -1'
_atom_sites_solution_hydrogens geom
_atom_sites_solution_primary direct
_atom_sites_solution_secondary difmap
_audit_creation_method SHELXL-97
_cell_angle_alpha 71.700(7)
_cell_angle_beta 81.458(7)
_cell_angle_gamma 84.346(7)
_cell_formula_units_Z 1
_cell_length_a 10.0642(9)
_cell_length_b 10.6249(9)
_cell_length_c 13.6927(12)
_cell_measurement_reflns_used 11651
_cell_measurement_temperature 200(2)
_cell_measurement_theta_max 22.78
_cell_measurement_theta_min 1.58
_cell_volume 1372.6(2)
_computing_cell_refinement 'STOE-IPDS Program Package'
_computing_data_collection 'STOE-IPDS Program Package'
_computing_data_reduction 'STOE-IPDS Program Package'
_computing_molecular_graphics 'Bruker SHELXTL'
_computing_publication_material 'Bruker SHELXTL'
_computing_structure_refinement 'SHELXL-97 (Sheldrick, 1997)'
_computing_structure_solution 'SHELXS-97 (Sheldrick, 1990)'
_diffrn_ambient_temperature 200(2)
_diffrn_measured_fraction_theta_full 0.957
_diffrn_measured_fraction_theta_max 0.957
_diffrn_measurement_device_type 'Stoe Imaging Plate Diffraction System'
_diffrn_measurement_method '\f scans'
_diffrn_radiation_monochromator graphite
_diffrn_radiation_source 'fine-focus sealed tube'
_diffrn_radiation_type MoK\a
_diffrn_radiation_wavelength 0.71073
_diffrn_reflns_av_R_equivalents 0.0000
_diffrn_reflns_av_sigmaI/netI 0.1135
_diffrn_reflns_limit_h_max 10
_diffrn_reflns_limit_h_min -10
_diffrn_reflns_limit_k_max 11
_diffrn_reflns_limit_k_min -11
_diffrn_reflns_limit_l_max 14
_diffrn_reflns_limit_l_min -14
_diffrn_reflns_number 11651
_diffrn_reflns_theta_full 22.78
_diffrn_reflns_theta_max 22.78
_diffrn_reflns_theta_min 1.58
_diffrn_standards_decay_% none
_diffrn_standards_interval_count 0
_diffrn_standards_interval_time 0
_diffrn_standards_number 0
_exptl_absorpt_coefficient_mu 1.629
_exptl_absorpt_correction_T_max 0.8224
_exptl_absorpt_correction_T_min 0.7221
_exptl_absorpt_correction_type numerical
_exptl_absorpt_process_details 'X-Shape (STOE & CIE, 1998)'
_exptl_crystal_colour red
_exptl_crystal_density_diffrn 1.743
_exptl_crystal_density_method 'not measured'
_exptl_crystal_description needles
_exptl_crystal_F_000 716
_exptl_crystal_size_max 0.12
_exptl_crystal_size_mid 0.10
_exptl_crystal_size_min 0.07
_refine_diff_density_max 0.971
_refine_diff_density_min -0.876
_refine_diff_density_rms 0.133
_refine_ls_extinction_method none
_refine_ls_goodness_of_fit_ref 1.027
_refine_ls_hydrogen_treatment none
_refine_ls_matrix_type full
_refine_ls_number_parameters 355
_refine_ls_number_reflns 11661
_refine_ls_number_restraints 42
_refine_ls_restrained_S_all 1.026
_refine_ls_R_factor_all 0.1046
_refine_ls_R_factor_gt 0.0634
_refine_ls_shift/su_max 0.000
_refine_ls_shift/su_mean 0.000
_refine_ls_structure_factor_coef Fsqd
_refine_ls_weighting_details 'calc w=1/[\s^2^(Fo^2^)+(0.0434P)^2^+0.0000P] where P=(Fo^2^+2Fc^2^)/3'
_refine_ls_weighting_scheme calc
_refine_ls_wR_factor_gt 0.1115
_refine_ls_wR_factor_ref 0.1242
_reflns_number_gt 8029
_reflns_number_total 11661
_reflns_threshold_expression >2sigma(I)
_cod_data_source_file ic500369m_si_003.cif
_cod_data_source_block jh607b5
_cod_depositor_comments 'Adding full bibliography for 4338466--4338470.cif.'
_cod_original_sg_symbol_H-M P-1
_cod_database_code 4338470

loop_
_symmetry_equiv_pos_as_xyz
'x, y, z'
'-x, -y, -z'

loop_
_atom_site_label
_atom_site_type_symbol
_atom_site_fract_x
_atom_site_fract_y
_atom_site_fract_z
_atom_site_U_iso_or_equiv
_atom_site_adp_type
_atom_site_occupancy
_atom_site_symmetry_multiplicity
_atom_site_calc_flag
_atom_site_refinement_flags
Sn1 Sn 0.57216(6) 0.91671(7) 0.91820(5) 0.02628(14) Uani 1 1 d .
Mn1 Mn 0.73751(10) 0.75343(12) 0.77029(8) 0.0305(3) Uani 1 1 d .
S1 S 0.55547(18) 0.69467(19) 0.92984(15) 0.0340(4) Uani 1 1 d .
S2 S 0.72185(19) 0.99727(19) 0.76591(15) 0.0335(5) Uani 1 1 d .
S3 S 0.36074(16) 1.04911(19) 0.92746(14) 0.0358(4) Uani 1 1 d .
N1 N 0.5924(5) 0.7711(6) 0.6511(4) 0.0361(14) Uani 1 1 d D
N2 N 0.8608(5) 0.7914(6) 0.6024(4) 0.0316(15) Uani 1 1 d D
C1 C 0.4604(7) 0.7585(11) 0.6739(6) 0.066(3) Uani 1 1 d D
H1 H 0.4246 0.7257 0.7448 0.080 Uiso 1 1 calc R
C2 C 0.3734(8) 0.7900(17) 0.6011(7) 0.137(7) Uani 1 1 d D
H2 H 0.2797 0.7796 0.6217 0.165 Uiso 1 1 calc R
C3 C 0.4217(10) 0.836(2) 0.4989(8) 0.168(10) Uani 1 1 d D
H3 H 0.3620 0.8630 0.4475 0.201 Uiso 1 1 calc R
C4 C 0.5615(9) 0.8443(14) 0.4707(7) 0.093(4) Uani 1 1 d D
C5 C 0.6200(9) 0.8851(16) 0.3656(7) 0.116(6) Uani 1 1 d D
H5 H 0.5638 0.9035 0.3123 0.139 Uiso 1 1 calc R
C6 C 0.7515(9) 0.8983(11) 0.3401(7) 0.074(3) Uani 1 1 d D
H6 H 0.7874 0.9303 0.2692 0.089 Uiso 1 1 calc R
C7 C 0.8399(7) 0.8647(7) 0.4184(5) 0.0370(18) Uani 1 1 d D
C8 C 0.9802(7) 0.8743(7) 0.3952(5) 0.0393(18) Uani 1 1 d D
H8 H 1.0208 0.9009 0.3252 0.047 Uiso 1 1 calc R
C9 C 1.0556(7) 0.8459(9) 0.4725(5) 0.055(2) Uani 1 1 d D
H9 H 1.1504 0.8525 0.4586 0.065 Uiso 1 1 calc R
C10 C 0.9920(7) 0.8061(9) 0.5742(6) 0.055(2) Uani 1 1 d D
H10 H 1.0473 0.7879 0.6281 0.066 Uiso 1 1 calc R
C11 C 0.7856(6) 0.8232(6) 0.5231(5) 0.0279(16) Uani 1 1 d D
C12 C 0.6430(6) 0.8120(9) 0.5489(5) 0.044(2) Uani 1 1 d D
N21 N 0.9474(5) 0.7059(6) 0.8260(4) 0.0336(14) Uani 1 1 d .
N22 N 0.7839(6) 0.5332(6) 0.8056(4) 0.0384(15) Uani 1 1 d .
C21 C 1.0261(7) 0.7942(9) 0.8377(6) 0.049(2) Uani 1 1 d .
H21 H 0.9947 0.8847 0.8227 0.058 Uiso 1 1 calc R
C22 C 1.1525(8) 0.7564(11) 0.8715(6) 0.058(2) Uani 1 1 d .
H22 H 1.2070 0.8208 0.8779 0.069 Uiso 1 1 calc R
C23 C 1.1977(8) 0.6239(11) 0.8955(6) 0.061(3) Uani 1 1 d .
H23 H 1.2834 0.5981 0.9189 0.073 Uiso 1 1 calc R
C24 C 1.1173(8) 0.5241(9) 0.8857(5) 0.043(2) Uani 1 1 d .
C25 C 1.1530(8) 0.3921(11) 0.9127(6) 0.062(3) Uani 1 1 d .
H25 H 1.2371 0.3611 0.9377 0.075 Uiso 1 1 calc R
C26 C 1.0697(9) 0.3040(10) 0.9042(7) 0.058(2) Uani 1 1 d .
H26 H 1.0974 0.2124 0.9220 0.070 Uiso 1 1 calc R
C27 C 0.9422(8) 0.3463(8) 0.8691(6) 0.048(2) Uani 1 1 d .
C28 C 0.8478(10) 0.2613(9) 0.8626(7) 0.060(2) Uani 1 1 d .
H28 H 0.8694 0.1684 0.8811 0.072 Uiso 1 1 calc R
C29 C 0.7280(10) 0.3080(9) 0.8311(7) 0.062(2) Uani 1 1 d .
H29 H 0.6652 0.2495 0.8266 0.074 Uiso 1 1 calc R
C30 C 0.6977(8) 0.4418(9) 0.8053(6) 0.051(2) Uani 1 1 d .
H30 H 0.6108 0.4733 0.7859 0.061 Uiso 1 1 calc R
C31 C 0.9047(7) 0.4831(8) 0.8389(5) 0.0400(19) Uani 1 1 d .
C32 C 0.9916(7) 0.5744(9) 0.8495(5) 0.041(2) Uani 1 1 d .
N41 N 0.5164(13) 0.5637(15) 0.3513(9) 0.061(4) Uiso 0.50 1 d PD
N42 N 0.2555(10) 0.5464(13) 0.4277(9) 0.047(3) Uiso 0.50 1 d PD
C41 C 0.6476(16) 0.576(2) 0.3155(14) 0.070(6) Uiso 0.50 1 d PD
H41 H 0.6709 0.6236 0.2446 0.084 Uiso 0.50 1 calc PR
C42 C 0.748(2) 0.524(2) 0.3732(14) 0.091(7) Uiso 0.50 1 d PD
H42 H 0.8392 0.5343 0.3421 0.109 Uiso 0.50 1 calc PR
C43 C 0.7212(16) 0.459(2) 0.4747(13) 0.079(6) Uiso 0.50 1 d PD
H43 H 0.7922 0.4247 0.5159 0.094 Uiso 0.50 1 calc PR
C44 C 0.5845(14) 0.4431(19) 0.5200(11) 0.065(5) Uiso 0.50 1 d PD
C45 C 0.5465(18) 0.369(2) 0.6234(13) 0.087(7) Uiso 0.50 1 d PD
H45 H 0.6131 0.3214 0.6654 0.105 Uiso 0.50 1 calc PR
C46 C 0.4189(17) 0.366(2) 0.6626(15) 0.083(7) Uiso 0.50 1 d PD
H46 H 0.3967 0.3238 0.7347 0.100 Uiso 0.50 1 calc PR
C47 C 0.3115(14) 0.425(2) 0.6014(11) 0.069(5) Uiso 0.50 1 d PD
C48 C 0.1717(17) 0.428(3) 0.6362(15) 0.102(8) Uiso 0.50 1 d PD
H48 H 0.1423 0.3916 0.7081 0.123 Uiso 0.50 1 calc PR
C49 C 0.0815(17) 0.4799(19) 0.5728(12) 0.075(6) Uiso 0.50 1 d PD
H49 H -0.0116 0.4791 0.5981 0.090 Uiso 0.50 1 calc PR
C50 C 0.1247(15) 0.5369(19) 0.4663(12) 0.070(5) Uiso 0.50 1 d PD
H50 H 0.0589 0.5698 0.4201 0.084 Uiso 0.50 1 calc PR
C51 C 0.3450(12) 0.4888(15) 0.4931(9) 0.040(4) Uiso 0.50 1 d PD
C52 C 0.4865(12) 0.4982(16) 0.4546(10) 0.049(4) Uiso 0.50 1 d PD

loop_
_atom_site_aniso_label
_atom_site_aniso_U_11
_atom_site_aniso_U_22
_atom_site_aniso_U_33
_atom_site_aniso_U_23
_atom_site_aniso_U_13
_atom_site_aniso_U_12
Sn1 0.0249(3) 0.0295(3) 0.0257(3) -0.0107(2) -0.0033(2) 0.0004(2)
Mn1 0.0263(6) 0.0358(8) 0.0313(7) -0.0129(6) -0.0045(5) -0.0005(6)
S1 0.0318(10) 0.0322(11) 0.0373(10) -0.0119(9) 0.0019(8) -0.0032(8)
S2 0.0359(11) 0.0283(11) 0.0355(11) -0.0105(9) 0.0025(9) -0.0058(8)
S3 0.0293(9) 0.0461(12) 0.0351(10) -0.0171(9) -0.0102(8) 0.0084(8)
N1 0.027(3) 0.044(4) 0.038(4) -0.014(3) -0.001(3) 0.001(3)
N2 0.027(3) 0.029(4) 0.040(4) -0.013(3) -0.002(3) 0.000(3)
C1 0.029(5) 0.118(9) 0.042(5) -0.008(5) -0.001(4) -0.015(5)
C2 0.024(5) 0.33(2) 0.038(5) -0.014(8) -0.005(4) -0.042(8)
C3 0.046(7) 0.40(3) 0.034(6) -0.013(10) -0.017(5) -0.034(11)
C4 0.049(6) 0.182(13) 0.035(5) -0.008(7) -0.008(4) -0.019(7)
C5 0.036(6) 0.256(18) 0.033(6) 0.003(7) -0.021(4) -0.030(8)
C6 0.049(6) 0.127(10) 0.034(5) -0.007(6) -0.003(4) -0.005(6)
C7 0.038(4) 0.039(5) 0.031(4) -0.007(3) -0.003(3) -0.004(3)
C8 0.034(4) 0.042(5) 0.040(4) -0.016(4) 0.009(3) -0.003(3)
C9 0.031(4) 0.089(7) 0.040(5) -0.017(5) 0.003(4) -0.008(4)
C10 0.037(5) 0.086(7) 0.042(5) -0.020(5) -0.004(4) -0.008(5)
C11 0.036(4) 0.016(4) 0.033(4) -0.008(3) -0.011(3) 0.005(3)
C12 0.023(4) 0.074(6) 0.036(4) -0.016(4) -0.004(3) -0.008(4)
N21 0.032(3) 0.039(4) 0.030(3) -0.014(3) 0.006(2) -0.007(3)
N22 0.031(3) 0.045(4) 0.034(3) -0.007(3) -0.003(3) 0.003(3)
C21 0.041(5) 0.065(6) 0.044(5) -0.018(4) -0.013(4) -0.002(4)
C22 0.036(5) 0.094(8) 0.042(5) -0.016(5) -0.005(4) -0.016(5)
C23 0.033(4) 0.114(9) 0.030(5) -0.013(5) -0.002(3) -0.008(5)
C24 0.034(4) 0.069(7) 0.023(4) -0.010(4) 0.001(3) -0.002(4)
C25 0.044(5) 0.091(8) 0.033(4) 0.002(5) -0.015(4) 0.028(5)
C26 0.059(6) 0.061(6) 0.048(5) -0.018(5) -0.009(5) 0.036(5)
C27 0.062(5) 0.025(5) 0.044(5) 0.001(4) -0.008(4) 0.025(4)
C28 0.087(7) 0.041(5) 0.057(5) -0.025(4) -0.011(5) 0.010(5)
C29 0.072(6) 0.047(6) 0.077(6) -0.028(5) -0.026(5) 0.003(5)
C30 0.049(5) 0.052(6) 0.057(5) -0.023(5) -0.006(4) -0.006(4)
C31 0.039(4) 0.057(6) 0.017(3) -0.004(4) -0.001(3) 0.003(4)
C32 0.024(4) 0.061(6) 0.033(4) -0.003(4) -0.003(3) -0.009(4)

loop_
_atom_type_symbol
_atom_type_description
_atom_type_scat_dispersion_real
_atom_type_scat_dispersion_imag
_atom_type_scat_source
C C 0.0033 0.0016 'International Tables Vol C Tables 4.2.6.8 and 6.1.1.4'
H H 0.0000 0.0000 'International Tables Vol C Tables 4.2.6.8 and 6.1.1.4'
N N 0.0061 0.0033 'International Tables Vol C Tables 4.2.6.8 and 6.1.1.4'
Mn Mn 0.3368 0.7283 'International Tables Vol C Tables 4.2.6.8 and 6.1.1.4'
S S 0.1246 0.1234 'International Tables Vol C Tables 4.2.6.8 and 6.1.1.4'
Sn Sn -0.6537 1.4246 'International Tables Vol C Tables 4.2.6.8 and 6.1.1.4'

loop_
_geom_angle_atom_site_label_1
_geom_angle_atom_site_label_2
_geom_angle_atom_site_label_3
_geom_angle
_geom_angle_site_symmetry_1
_geom_angle_site_symmetry_3
S1 Sn1 S2 103.60(7) . .
S1 Sn1 S3 116.52(7) . .
S2 Sn1 S3 115.05(7) . .
S1 Sn1 S3 114.57(7) . 2_677
S2 Sn1 S3 114.27(7) . 2_677
S3 Sn1 S3 93.33(6) . 2_677
S1 Sn1 Mn1 52.26(5) . .
S2 Sn1 Mn1 51.55(5) . .
S3 Sn1 Mn1 138.55(5) . .
S3 Sn1 Mn1 128.10(5) 2_677 .
N22 Mn1 N1 96.2(2) . .
N22 Mn1 N21 72.1(2) . .
N1 Mn1 N21 151.98(19) . .
N22 Mn1 N2 90.7(2) . .
N1 Mn1 N2 70.39(19) . .
N21 Mn1 N2 84.08(19) . .
N22 Mn1 S2 165.60(16) . .
N1 Mn1 S2 98.19(16) . .
N21 Mn1 S2 95.30(16) . .
N2 Mn1 S2 95.05(15) . .
N22 Mn1 S1 86.29(16) . .
N1 Mn1 S1 95.13(14) . .
N21 Mn1 S1 109.00(14) . .
N2 Mn1 S1 164.83(14) . .
S2 Mn1 S1 91.41(7) . .
N22 Mn1 Sn1 129.01(15) . .
N1 Mn1 Sn1 102.65(14) . .
N21 Mn1 Sn1 104.40(14) . .
N2 Mn1 Sn1 140.23(15) . .
S2 Mn1 Sn1 46.06(5) . .
S1 Mn1 Sn1 45.52(5) . .
Sn1 S1 Mn1 82.23(7) . .
Sn1 S2 Mn1 82.39(7) . .
Sn1 S3 Sn1 86.67(6) . 2_677
C1 N1 C12 117.5(6) . .
C1 N1 Mn1 124.7(5) . .
C12 N1 Mn1 117.4(4) . .
C10 N2 C11 114.9(6) . .
C10 N2 Mn1 128.7(5) . .
C11 N2 Mn1 115.4(4) . .
N1 C1 C2 123.6(7) . .
C3 C2 C1 119.6(8) . .
C2 C3 C4 118.8(9) . .
C12 C4 C3 118.1(8) . .
C12 C4 C5 119.7(7) . .
C3 C4 C5 122.1(8) . .
C6 C5 C4 121.5(7) . .
C5 C6 C7 120.7(8) . .
C11 C7 C8 117.8(6) . .
C11 C7 C6 119.3(6) . .
C8 C7 C6 122.8(7) . .
C9 C8 C7 119.4(6) . .
C8 C9 C10 118.5(7) . .
N2 C10 C9 125.8(7) . .
N2 C11 C7 123.6(6) . .
N2 C11 C12 117.4(6) . .
C7 C11 C12 119.0(6) . .
N1 C12 C4 122.2(6) . .
N1 C12 C11 118.1(6) . .
C4 C12 C11 119.7(7) . .
C21 N21 C32 119.1(6) . .
C21 N21 Mn1 125.8(5) . .
C32 N21 Mn1 115.1(4) . .
C31 N22 C30 115.7(7) . .
C31 N22 Mn1 117.9(5) . .
C30 N22 Mn1 126.2(5) . .
N21 C21 C22 121.9(8) . .
C23 C22 C21 119.3(9) . .
C22 C23 C24 121.5(8) . .
C25 C24 C32 121.5(8) . .
C25 C24 C23 124.3(8) . .
C32 C24 C23 114.2(8) . .
C26 C25 C24 120.7(8) . .
C25 C26 C27 121.3(8) . .
C28 C27 C31 116.4(7) . .
C28 C27 C26 124.9(8) . .
C31 C27 C26 118.8(8) . .
C29 C28 C27 121.6(8) . .
C28 C29 C30 118.6(8) . .
N22 C30 C29 124.4(8) . .
N22 C31 C27 123.2(7) . .
N22 C31 C32 117.1(7) . .
C27 C31 C32 119.5(7) . .
N21 C32 C24 124.1(7) . .
N21 C32 C31 117.7(6) . .
C24 C32 C31 118.2(8) . .
C46 N41 C45 82.1(18) 2_666 2_666
C46 N41 C41 44.6(14) 2_666 .
C45 N41 C41 126.6(19) 2_666 .
C46 N41 C52 113.2(17) 2_666 .
C45 N41 C52 77.6(15) 2_666 .
C41 N41 C52 116.2(13) . .
C46 N41 C44 106.1(17) 2_666 2_666
C45 N41 C44 47.0(12) 2_666 2_666
C41 N41 C44 133.3(13) . 2_666
C52 N41 C44 30.9(9) . 2_666
C46 N41 C47 44.5(12) 2_666 2_666
C45 N41 C47 104.1(17) 2_666 2_666
C41 N41 C47 39.6(10) . 2_666
C52 N41 C47 80.7(9) . 2_666
C44 N41 C47 93.7(9) 2_666 2_666
C51 N42 C50 117.0(12) . .
C51 N42 C43 41.8(9) . 2_666
C50 N42 C43 86.5(12) . 2_666
C51 N42 C44 31.4(8) . 2_666
C50 N42 C44 135.3(12) . 2_666
C43 N42 C44 48.9(8) 2_666 2_666
N41 C41 C42 124.4(16) . .
C43 C42 C41 120.2(18) . .
C42 C43 C44 119.3(16) . .
C52 C44 C51 91.4(19) 2_666 2_666
C52 C44 C52 65.0(16) 2_666 .
C51 C44 C52 108.5(16) 2_666 .
C52 C44 C45 76.3(15) 2_666 .
C51 C44 C45 117.0(17) 2_666 .
C52 C44 C45 119.8(13) . .
C52 C44 C43 134(2) 2_666 .
C51 C44 C43 42.6(12) 2_666 .
C52 C44 C43 116.8(13) . .
C45 C44 C43 123.3(14) . .
C52 C44 N41 44.7(11) 2_666 2_666
C51 C44 N41 106.6(15) 2_666 2_666
C52 C44 N41 99.9(11) . 2_666
C45 C44 N41 31.8(10) . 2_666
C43 C44 N41 137.0(14) . 2_666
C52 C44 N42 108.0(16) 2_666 2_666
C51 C44 N42 43.0(9) 2_666 2_666
C52 C44 N42 151.5(14) . 2_666
C45 C44 N42 82.3(11) . 2_666
C43 C44 N42 46.5(9) . 2_666
N41 C44 N42 90.7(9) 2_666 2_666
C52 C44 C44 38.5(10) 2_666 2_666
C51 C44 C44 103.3(18) 2_666 2_666
C52 C44 C44 26.5(7) . 2_666
C45 C44 C44 103.0(14) . 2_666
C43 C44 C44 130.5(16) . 2_666
N41 C44 C44 76.6(10) 2_666 2_666
N42 C44 C44 139.0(17) 2_666 2_666
C52 C44 C47 102.1(16) 2_666 2_666
C51 C44 C47 40.8(10) 2_666 2_666
C52 C44 C47 77.7(9) . 2_666
C45 C44 C47 157.7(15) . 2_666
C43 C44 C47 43.0(10) . 2_666
N41 C44 C47 139.2(13) 2_666 2_666
N42 C44 C47 77.1(8) 2_666 2_666
C44 C44 C47 87.5(11) 2_666 2_666
C46 C45 C44 120.3(17) . .
C45 C46 C47 123.0(17) . .
C42 C47 C41 75.4(18) 2_666 2_666
C42 C47 C43 68.5(17) 2_666 2_666
C41 C47 C43 123(2) 2_666 2_666
C42 C47 C48 41.8(18) 2_666 .
C41 C47 C48 97.4(15) 2_666 .
C43 C47 C48 84.0(14) 2_666 .
C42 C47 C51 109(2) 2_666 .
C41 C47 C51 136.5(17) 2_666 .
C43 C47 C51 40.1(9) 2_666 .
C48 C47 C51 114.2(13) . .
C42 C47 C46 116(2) 2_666 .
C41 C47 C46 40.3(12) 2_666 .
C43 C47 C46 139.7(17) 2_666 .
C48 C47 C46 127.3(14) . .
C51 C47 C46 118.4(13) . .
C42 C47 N41 107(2) 2_666 2_666
C41 C47 N41 42.6(9) 2_666 2_666
C43 C47 N41 110.9(13) 2_666 2_666
C48 C47 N41 139.6(15) . 2_666
C51 C47 N41 99.0(10) . 2_666
C46 C47 N41 28.9(10) . 2_666
C42 C47 C44 103(2) 2_666 2_666
C41 C47 C44 108.8(14) 2_666 2_666
C43 C47 C44 44.4(8) 2_666 2_666
C48 C47 C44 128.4(14) . 2_666
C51 C47 C44 27.8(8) . 2_666
C46 C47 C44 99.6(11) . 2_666
N41 C47 C44 74.6(7) 2_666 2_666
C49 C48 C47 122.3(17) . .
C48 C49 C50 119.1(16) . .
N42 C50 C49 122.6(14) . .
C43 C51 C44 91.7(19) 2_666 2_666
C43 C51 N42 71.2(14) 2_666 .
C44 C51 N42 105.6(14) 2_666 .
C43 C51 C47 67.8(15) 2_666 .
C44 C51 C47 111.4(16) 2_666 .
N42 C51 C47 124.5(11) . .
C43 C51 C52 135.1(19) 2_666 .
C44 C51 C52 43.7(12) 2_666 .
N42 C51 C52 118.5(11) . .
C47 C51 C52 116.8(11) . .
C43 C51 C42 41.8(13) 2_666 2_666
C44 C51 C42 106.0(15) 2_666 2_666
N42 C51 C42 104.9(10) . 2_666
C47 C51 C42 26.0(10) . 2_666
C52 C51 C42 131.2(11) . 2_666
C43 C51 C52 104.4(16) 2_666 2_666
C44 C51 C52 42.1(10) 2_666 2_666
N42 C51 C52 147.7(12) . 2_666
C47 C51 C52 79.2(9) . 2_666
C52 C51 C52 42.3(9) . 2_666
C42 C51 C52 89.0(9) 2_666 2_666
C44 C52 C52 72.0(16) 2_666 2_666
C44 C52 N41 104.4(16) 2_666 .
C52 C52 N41 139.4(19) 2_666 .
C44 C52 C44 115.0(16) 2_666 .
C52 C52 C44 43.0(10) 2_666 .
N41 C52 C44 123.0(12) . .
C44 C52 C51 44.9(12) 2_666 .
C52 C52 C51 90.5(13) 2_666 .
N41 C52 C51 115.9(11) . .
C44 C52 C51 121.1(11) . .
C44 C52 C45 64.0(13) 2_666 2_666
C52 C52 C45 116(2) 2_666 2_666
N41 C52 C45 40.7(9) . 2_666
C44 C52 C45 137.6(15) . 2_666
C51 C52 C45 89.0(11) . 2_666
C44 C52 C51 108.2(15) 2_666 2_666
C52 C52 C51 47.2(9) 2_666 2_666
N41 C52 C51 101.0(10) . 2_666
C44 C52 C51 29.4(8) . 2_666
C51 C52 C51 137.7(9) . 2_666
C45 C52 C51 108.2(12) 2_666 2_666
C44 C52 C46 99.4(15) 2_666 2_666
C52 C52 C46 112.0(16) 2_666 2_666
N41 C52 C46 27.4(8) . 2_666
C44 C52 C46 103.9(10) . 2_666
C51 C52 C46 130.4(11) . 2_666
C45 C52 C46 41.6(8) 2_666 2_666
C51 C52 C46 77.1(8) 2_666 2_666

loop_
_geom_bond_atom_site_label_1
_geom_bond_atom_site_label_2
_geom_bond_distance
_geom_bond_site_symmetry_2
Sn1 S1 2.335(2) .
Sn1 S2 2.356(2) .
Sn1 S3 2.4422(18) .
Sn1 S3 2.4512(18) 2_677
Sn1 Mn1 3.2431(15) .
Mn1 N22 2.251(6) .
Mn1 N1 2.301(5) .
Mn1 N21 2.307(6) .
Mn1 N2 2.378(6) .
Mn1 S2 2.562(2) .
Mn1 S1 2.588(2) .
S3 Sn1 2.4512(18) 2_677
N1 C1 1.329(9) .
N1 C12 1.362(8) .
N2 C10 1.330(9) .
N2 C11 1.353(8) .
C1 C2 1.365(11) .
C2 C3 1.360(13) .
C3 C4 1.407(13) .
C4 C12 1.383(10) .
C4 C5 1.418(11) .
C5 C6 1.327(12) .
C6 C7 1.431(10) .
C7 C11 1.402(9) .
C7 C8 1.407(9) .
C8 C9 1.334(9) .
C9 C10 1.395(10) .
C11 C12 1.433(9) .
N21 C21 1.346(9) .
N21 C32 1.376(10) .
N22 C31 1.362(9) .
N22 C30 1.366(10) .
C21 C22 1.397(11) .
C22 C23 1.388(13) .
C23 C24 1.444(12) .
C24 C25 1.360(12) .
C24 C32 1.420(10) .
C25 C26 1.358(13) .
C26 C27 1.419(11) .
C27 C28 1.404(12) .
C27 C31 1.410(10) .
C28 C29 1.337(12) .
C29 C30 1.367(12) .
C31 C32 1.422(10) .
N41 C46 0.99(2) 2_666
N41 C45 1.01(2) 2_666
N41 C41 1.343(16) .
N41 C52 1.368(14) .
N41 C44 1.88(2) 2_666
N41 C47 1.97(2) 2_666
N42 C51 1.333(13) .
N42 C50 1.344(15) .
N42 C43 1.37(2) 2_666
N42 C44 1.883(18) 2_666
C41 C42 1.345(17) .
C42 C43 1.343(18) .
C43 C44 1.425(18) .
C44 C52 1.00(2) 2_666
C44 C51 1.020(19) 2_666
C44 C52 1.392(15) .
C44 C45 1.403(17) .
C44 N41 1.88(2) 2_666
C44 N42 1.883(18) 2_666
C44 C44 2.03(3) 2_666
C44 C47 2.03(2) 2_666
C45 C46 1.316(18) .
C46 C47 1.437(17) .
C47 C42 0.88(3) 2_666
C47 C41 1.27(2) 2_666
C47 C43 1.39(2) 2_666
C47 C48 1.418(17) .
C47 C51 1.428(15) .
C47 N41 1.97(2) 2_666
C47 C44 2.03(2) 2_666
C48 C49 1.310(17) .
C49 C50 1.411(16) .
C51 C43 0.97(2) 2_666
C51 C44 1.020(19) 2_666
C51 C52 1.444(15) .
C51 C42 1.90(2) 2_666
C51 C52 1.969(18) 2_666
C52 C44 1.00(2) 2_666
C52 C52 1.33(3) 2_666
C52 C45 1.52(2) 2_666
C52 C51 1.969(18) 2_666
C52 C46 1.98(2) 2_666
